data_4035577
loop_
_publ_author_name
'Edwards, Andrew'
'Rubin, Michael'

_publ_section_title
;
 Directed Cu(I)-Catalyzed Carbomagnesiation of
 1-Arylcycloprop-2-ene-1-carboxamides En Route to Densely Substituted
 Functionalized Cyclopropanes.
;
_journal_issue 15
_journal_name_full 'The Journal of organic chemistry'
_journal_page_first 8426
_journal_page_last 8448
_journal_paper_doi 10.1021/acs.joc.8b01063
_journal_volume 83
_journal_year 2018
_chemical_formula_moiety 'C6 H10 N O, C4 H5, 2(C6 H5)'
_chemical_formula_sum 'C22 H25 N O'
_chemical_formula_weight 319.43
_chemical_name_systematic 2-methyl-1,3-diphenylcyclopropyl)(piperidin-1-yl)methanone
_space_group_crystal_system monoclinic
_space_group_IT_number 14
_space_group_name_Hall '-P 2yn'
_space_group_name_H-M_alt 'P 1 21/n 1'
_atom_sites_solution_hydrogens geom
_atom_sites_solution_primary dual
_audit_creation_date 2017-11-20
_audit_creation_method
;
Olex2 1.2
(compiled 2017.03.28 svn.r3405 for OlexSys, GUI svn.r5337)
;
_cell_angle_alpha 90
_cell_angle_beta 94.217(4)
_cell_angle_gamma 90
_cell_formula_units_Z 4
_cell_length_a 6.6234(2)
_cell_length_b 18.9368(9)
_cell_length_c 14.2130(6)
_cell_measurement_reflns_used 6094
_cell_measurement_temperature 149.8(3)
_cell_measurement_theta_max 75.1030
_cell_measurement_theta_min 3.8380
_cell_volume 1777.85(13)
_computing_cell_refinement 'CrysAlisPro 1.171.38.46 (Rigaku OD, 2015)'
_computing_data_collection 'CrysAlisPro 1.171.38.46 (Rigaku OD, 2015)'
_computing_data_reduction 'CrysAlisPro 1.171.38.46 (Rigaku OD, 2015)'
_computing_molecular_graphics 'Olex2 (Dolomanov et al., 2009)'
_computing_publication_material 'Olex2 (Dolomanov et al., 2009)'
_computing_structure_refinement 'ShelXL (Sheldrick, 2015)'
_computing_structure_solution 'ShelXT (Sheldrick, 2015)'
_diffrn_ambient_environment N~2~
_diffrn_ambient_temperature 149.8(3)
_diffrn_detector 'CCD plate'
_diffrn_detector_area_resol_mean 5.2529
_diffrn_detector_type AtlasS2
_diffrn_measured_fraction_theta_full 1.000
_diffrn_measured_fraction_theta_max 0.980
_diffrn_measurement_details
;
List of Runs (angles in degrees, time in seconds):

  # Type    Start    End  Width  t~exp~   \w     \q     \k     \f   Frames
--------------------------------------------------------------------------
  1  \w   -116.00 -17.00   1.00    2.00    --  -41.60 -38.00 -60.00   99
  2  \w     23.00  98.00   1.00    2.00    --   41.60-125.00 120.00   75
  3  \w      1.00 122.00   1.00    2.00    --   41.60  19.00  90.00  121
  4  \w     31.00 136.00   1.00   26.00    --  107.59 -30.00-180.00  105
  5  \w     25.00 109.00   1.00   26.00    --  107.59 -94.00   0.00   84
  6  \w     94.00 178.00   1.00   26.00    --  107.59 125.00-120.00   84
  7  \w     35.00 133.00   1.00   26.00    --  107.59 -45.00  90.00   98
  8  \w     35.00 133.00   1.00   26.00    --  107.59 -45.00 -60.00   98
  9  \w     35.00 137.00   1.00   26.00    --  107.59 -61.00 -30.00  102
 10  \w   -114.00 -13.00   1.00    2.00    --  -41.60 -57.00-180.00  101
 11  \w      1.00  38.00   1.00    2.00    --   41.60 -99.00 -90.00   37
 12  \w     57.00  83.00   1.00   26.00    --  112.00 178.00-180.00   26
 13  \w     86.00 114.00   1.00   26.00    --  112.00  77.00 -90.00   28
 14  \w    131.00 160.00   1.00   26.00    --  112.00  77.00 -90.00   29
 15  \w     54.00  85.00   1.00   26.00    --  112.00-108.00  -5.00   31
 16  \w     36.00  75.00   1.00   26.00    --  112.00 -94.00 -90.00   39
 17  \w    113.00 139.00   1.00   26.00    --  112.00 111.00-150.00   26
 18  \w    142.00 172.00   1.00   26.00    --  112.00 111.00-150.00   30
 19  \w     50.00 107.00   1.00   26.00    --  112.00 -94.00   0.00   57
 20  \w    127.00 153.00   1.00   26.00    --  112.00 111.00-120.00   26
 21  \w     84.00 109.00   1.00   26.00    --  112.00 -94.00  60.00   25
 22  \w     51.00  77.00   1.00   26.00    --  112.00 -77.00-150.00   26
 23  \w    -62.00 -37.00   1.00    2.00    --  -41.60 108.00  91.00   25
;
_diffrn_measurement_device 'four-circle diffractometer'
_diffrn_measurement_device_type 'SuperNova, Dual, Cu at zero, AtlasS2'
_diffrn_measurement_method '\w scans'
_diffrn_orient_matrix_type 'CrysAlisPro convention (1999,Acta A55,543-557)'
_diffrn_orient_matrix_UB_11 -0.0257325000
_diffrn_orient_matrix_UB_12 0.0579983000
_diffrn_orient_matrix_UB_13 0.0741503000
_diffrn_orient_matrix_UB_21 -0.0523944000
_diffrn_orient_matrix_UB_22 0.0537362000
_diffrn_orient_matrix_UB_23 -0.0794662000
_diffrn_orient_matrix_UB_31 -0.2258230000
_diffrn_orient_matrix_UB_32 -0.0190822000
_diffrn_orient_matrix_UB_33 0.0016931000
_diffrn_radiation_monochromator mirror
_diffrn_radiation_probe x-ray
_diffrn_radiation_type CuK\a
_diffrn_radiation_wavelength 1.54184
_diffrn_reflns_av_R_equivalents 0.0392
_diffrn_reflns_av_unetI/netI 0.0292
_diffrn_reflns_Laue_measured_fraction_full 1.000
_diffrn_reflns_Laue_measured_fraction_max 0.980
_diffrn_reflns_limit_h_max 5
_diffrn_reflns_limit_h_min -8
_diffrn_reflns_limit_k_max 21
_diffrn_reflns_limit_k_min -23
_diffrn_reflns_limit_l_max 17
_diffrn_reflns_limit_l_min -17
_diffrn_reflns_number 14190
_diffrn_reflns_point_group_measured_fraction_full 1.000
_diffrn_reflns_point_group_measured_fraction_max 0.980
_diffrn_reflns_theta_full 67.684
_diffrn_reflns_theta_max 75.977
_diffrn_reflns_theta_min 3.895
_diffrn_source 'micro-focus sealed X-ray tube'
_diffrn_source_type 'SuperNova (Cu) X-ray Source'
_exptl_absorpt_coefficient_mu 0.556
_exptl_absorpt_correction_T_max 0.956
_exptl_absorpt_correction_T_min 0.841
_exptl_absorpt_correction_type analytical
_exptl_absorpt_process_details
;
CrysAlisPro 1.171.38.46 (Rigaku Oxford Diffraction, 2015)
Analytical numeric absorption correction using a multifaceted crystal
			model based on expressions derived by R.C. Clark & J.S. Reid.
(Clark, R. C. & Reid, J. S. (1995). Acta Cryst. A51, 887-897)
Empirical absorption correction using spherical harmonics,
 implemented in SCALE3 ABSPACK scaling algorithm.
;
_exptl_crystal_colour 'clear light colourless'
_exptl_crystal_colour_lustre clear
_exptl_crystal_colour_modifier light
_exptl_crystal_colour_primary colourless
_exptl_crystal_density_diffrn 1.193
_exptl_crystal_description prism
_exptl_crystal_F_000 688
_exptl_crystal_recrystallization_method 'Compound was recrystallized from EtOAc-Hex mixture'
_exptl_crystal_size_max 0.475
_exptl_crystal_size_mid 0.195
_exptl_crystal_size_min 0.083
_refine_diff_density_max 0.187
_refine_diff_density_min -0.210
_refine_diff_density_rms 0.036
_refine_ls_extinction_method none
_refine_ls_goodness_of_fit_ref 1.142
_refine_ls_hydrogen_treatment constr
_refine_ls_matrix_type full
_refine_ls_number_parameters 322
_refine_ls_number_reflns 3638
_refine_ls_number_restraints 0
_refine_ls_restrained_S_all 1.142
_refine_ls_R_factor_all 0.0667
_refine_ls_R_factor_gt 0.0587
_refine_ls_shift/su_max 0.000
_refine_ls_shift/su_mean 0.000
_refine_ls_structure_factor_coef Fsqd
_refine_ls_weighting_details 'w=1/[\s^2^(Fo^2^)+(0.0456P)^2^+0.6787P] where P=(Fo^2^+2Fc^2^)/3'
_refine_ls_weighting_scheme calc
_refine_ls_wR_factor_gt 0.1394
_refine_ls_wR_factor_ref 0.1451
_reflns_Friedel_coverage 0.000
_reflns_number_gt 3153
_reflns_number_total 3638
_reflns_threshold_expression 'I > 2\s(I)'
_cod_data_source_file jo8b01063_si_002.cif
_cod_data_source_block anna_29092017_ae423_8_cr
_cod_database_code 4035577
_shelx_shelxl_version_number 2016/6
_chemical_oxdiff_formula 'C11 H10 N O'
_shelx_space_group_comment
;
The symmetry employed for this shelxl refinement is uniquely defined
by the following loop, which should always be used as a source of
symmetry information in preference to the above space-group names.
They are only intended as comments.
;
_reflns_odcompleteness_completeness 99.26
_reflns_odcompleteness_iscentric 1
_reflns_odcompleteness_theta 74.33
_olex2_refinement_description
;
1. Fixed Uiso
 At 1.2 times of:
  All C(H) groups, All C(H,H) groups
 At 1.5 times of:
  All C(H,H,H) groups
2. Others
 Sof(C9)=Sof(H9A)=Sof(H9B)=Sof(H9C)=1-FVAR(1)
 Sof(C8)=Sof(H8A)=Sof(H8B)=Sof(H8C)=FVAR(1)
 Sof(C5)=Sof(H5)=1-FVAR(2)
 Sof(C4)=Sof(H4)=FVAR(2)
 Sof(C3)=1-FVAR(3)
 Sof(C2)=FVAR(3)
 Sof(C10)=Sof(C32)=Sof(H32)=Sof(C30)=Sof(H30)=Sof(C28)=Sof(H28)=Sof(C26)=
 Sof(H26)=Sof(C24)=Sof(H24)=1-FVAR(4)
 Sof(C11)=Sof(C33)=Sof(H33)=Sof(C31)=Sof(H31)=Sof(C29)=Sof(H29)=Sof(C27)=
 Sof(H27)=Sof(C25)=Sof(H25)=FVAR(4)
 Sof(C12)=Sof(C23)=Sof(H23)=Sof(C21)=Sof(H21)=Sof(C19)=Sof(H19)=Sof(C17)=
 Sof(H17)=Sof(C15)=Sof(H15)=1-FVAR(5)
 Sof(C13)=Sof(C22)=Sof(H22)=Sof(C20)=Sof(H20)=Sof(C18)=Sof(H18)=Sof(C16)=
 Sof(H16)=Sof(C14)=Sof(H14)=FVAR(5)
 Sof(C7B)=1-FVAR(6)
 Sof(C7A)=FVAR(6)
 Sof(H1A)=1-FVAR(7)
 Sof(H1B)=FVAR(7)
3.a Ternary CH refined with riding coordinates:
 C1(H1A), C1(H1B), C4(H4), C5(H5)
3.b Secondary CH2 refined with riding coordinates:
 C34(H34A,H34B), C35(H35A,H35B), C38(H38A,H38B), C37(H37A,H37B), C36(H36A,H36B)
3.c Aromatic/amide H refined with riding coordinates:
 C33(H33), C31(H31), C29(H29), C27(H27), C25(H25), C22(H22), C20(H20),
 C18(H18), C16(H16), C14(H14), C32(H32), C30(H30), C28(H28), C26(H26), C24(H24),
  C23(H23), C21(H21), C19(H19), C17(H17), C15(H15)
3.d Fitted hexagon refined as free rotating group:
 C11(C33,C31,C29,C27,C25), C13(C22,C20,C18,C16,C14), C10(C32,C30,C28,C26,C24),
 C12(C23,C21,C19,C17,C15)
3.e Idealised Me refined as rotating group:
 C8(H8A,H8B,H8C), C9(H9A,H9B,H9C)
;
_olex2_exptl_crystal_mounting_method 'Mounted on the glass stick by acrylic glue'
_olex2_submission_special_instructions 'No special instructions were received'
_oxdiff_exptl_absorpt_empirical_details
;
Empirical correction (ABSPACK) includes:
- Absorption correction using spherical harmonics
- Frame scaling
- B-factor correction
;
_oxdiff_exptl_absorpt_empirical_full_max 2.864
_oxdiff_exptl_absorpt_empirical_full_min 0.594

loop_
_space_group_symop_operation_xyz
'x, y, z'
'-x+1/2, y+1/2, -z+1/2'
'-x, -y, -z'
'x-1/2, -y-1/2, z-1/2'

loop_
_atom_site_label
_atom_site_type_symbol
_atom_site_fract_x
_atom_site_fract_y
_atom_site_fract_z
_atom_site_U_iso_or_equiv
_atom_site_adp_type
_atom_site_occupancy
_atom_site_site_symmetry_order
_atom_site_calc_flag
_atom_site_refinement_flags_posn
_atom_site_refinement_flags_occupancy
_atom_site_disorder_assembly
_atom_site_disorder_group
O1 O 1.02234(19) 0.34489(9) 0.37841(12) 0.0584(4) Uani 1 1 d . . . .
N1 N 0.8311(2) 0.28156(8) 0.27068(11) 0.0387(3) Uani 1 1 d . . . .
C1 C 0.6490(3) 0.39849(12) 0.46065(14) 0.0462(4) Uani 1 1 d . . . .
H1A H 0.582584 0.391020 0.520808 0.055 Uiso 0.56(3) 1 calc R P A 1
H1B H 0.562759 0.441779 0.461709 0.055 Uiso 0.44(3) 1 calc R P A 2
C34 C 1.0088(3) 0.25436(12) 0.22772(14) 0.0477(5) Uani 1 1 d . . . .
H34A H 1.132920 0.273493 0.261549 0.057 Uiso 1 1 calc R . . .
H34B H 1.005985 0.270086 0.161205 0.057 Uiso 1 1 calc R . . .
C11 C 0.624(2) 0.2565(4) 0.4540(5) 0.0274(15) Uani 0.45(3) 1 d . P B 1
C33 C 0.4253(16) 0.2322(5) 0.4458(7) 0.0304(16) Uani 0.45(3) 1 d G P B 1
H33 H 0.320709 0.261256 0.417531 0.036 Uiso 0.45(3) 1 calc R P B 1
C31 C 0.3797(11) 0.1655(6) 0.4790(9) 0.044(2) Uani 0.45(3) 1 d G P B 1
H31 H 0.243959 0.148891 0.473382 0.053 Uiso 0.45(3) 1 calc R P B 1
C29 C 0.5327(16) 0.1230(4) 0.5203(9) 0.043(2) Uani 0.45(3) 1 d G P B 1
H29 H 0.501513 0.077365 0.543002 0.052 Uiso 0.45(3) 1 calc R P B 1
C27 C 0.7313(14) 0.1472(5) 0.5285(8) 0.0430(17) Uani 0.45(3) 1 d G P B 1
H27 H 0.835820 0.118203 0.556771 0.052 Uiso 0.45(3) 1 calc R P B 1
C25 C 0.7769(12) 0.2140(6) 0.4953(7) 0.0331(14) Uani 0.45(3) 1 d G P B 1
H25 H 0.912574 0.230568 0.500920 0.040 Uiso 0.45(3) 1 calc R P B 1
C35 C 0.6402(3) 0.25513(13) 0.22697(15) 0.0514(5) Uani 1 1 d . . . .
H35A H 0.622515 0.271638 0.160788 0.062 Uiso 1 1 calc R . . .
H35B H 0.526619 0.273831 0.261077 0.062 Uiso 1 1 calc R . . .
C38 C 1.0134(4) 0.17502(14) 0.2316(2) 0.0691(7) Uani 1 1 d . . . .
H38A H 1.029553 0.159416 0.298170 0.083 Uiso 1 1 calc R . . .
H38B H 1.130881 0.157446 0.199234 0.083 Uiso 1 1 calc R . . .
C37 C 0.8202(5) 0.14417(13) 0.18472(19) 0.0692(7) Uani 1 1 d . . . .
H37A H 0.821751 0.092175 0.191930 0.083 Uiso 1 1 calc R . . .
H37B H 0.811392 0.155246 0.116463 0.083 Uiso 1 1 calc R . . .
C36 C 0.6372(4) 0.17463(14) 0.22929(18) 0.0670(7) Uani 1 1 d . . . .
H36A H 0.637205 0.158334 0.295473 0.080 Uiso 1 1 calc R . . .
H36B H 0.511709 0.157275 0.194710 0.080 Uiso 1 1 calc R . . .
C13 C 0.4993(16) 0.42693(17) 0.2910(3) 0.0331(11) Uani 0.583(19) 1 d . P B 1
C22 C 0.3139(12) 0.4587(3) 0.2659(4) 0.0378(11) Uani 0.583(19) 1 d G P B 1
H22 H 0.201025 0.449650 0.301723 0.045 Uiso 0.583(19) 1 calc R P B 1
C20 C 0.2935(7) 0.5036(4) 0.1884(5) 0.0494(16) Uani 0.583(19) 1 d G P B 1
H20 H 0.166785 0.525242 0.171288 0.059 Uiso 0.583(19) 1 calc R P B 1
C18 C 0.4586(10) 0.5167(4) 0.1360(5) 0.060(3) Uani 0.583(19) 1 d G P B 1
H18 H 0.444701 0.547425 0.083090 0.072 Uiso 0.583(19) 1 calc R P B 1
C16 C 0.6440(7) 0.4850(4) 0.1611(6) 0.0509(15) Uani 0.583(19) 1 d G P B 1
H16 H 0.756859 0.494016 0.125327 0.061 Uiso 0.583(19) 1 calc R P B 1
C14 C 0.6644(10) 0.4401(2) 0.2386(6) 0.0415(14) Uani 0.583(19) 1 d G P B 1
H14 H 0.791102 0.418423 0.255762 0.050 Uiso 0.583(19) 1 calc R P B 1
C2 C 0.6692(4) 0.32628(16) 0.4085(2) 0.0317(9) Uani 0.571(6) 1 d . P B 1
C4 C 0.5050(4) 0.37966(19) 0.3783(2) 0.0355(12) Uani 0.582(9) 1 d . P B 1
H4 H 0.367621 0.365833 0.396662 0.043 Uiso 0.582(9) 1 calc R P B 1
C8 C 0.7955(5) 0.45266(18) 0.4728(3) 0.0441(10) Uani 0.552(6) 1 d . P B 1
H8A H 0.908149 0.436466 0.515963 0.066 Uiso 0.552(6) 1 calc GR P B 1
H8B H 0.733886 0.494605 0.499112 0.066 Uiso 0.552(6) 1 calc GR P B 1
H8C H 0.846012 0.464446 0.411588 0.066 Uiso 0.552(6) 1 calc GR P B 1
C9 C 0.8169(7) 0.4069(3) 0.5329(3) 0.0532(14) Uani 0.448(6) 1 d . P B 2
H9A H 0.898764 0.363738 0.536354 0.080 Uiso 0.448(6) 1 calc GR P B 2
H9B H 0.762811 0.415634 0.594185 0.080 Uiso 0.448(6) 1 calc GR P B 2
H9C H 0.901240 0.446900 0.516445 0.080 Uiso 0.448(6) 1 calc GR P B 2
C5 C 0.5257(6) 0.3423(3) 0.4218(3) 0.0327(15) Uani 0.418(9) 1 d . P B 2
H5 H 0.380017 0.355388 0.408886 0.039 Uiso 0.418(9) 1 calc R P B 2
C3 C 0.6681(5) 0.3778(2) 0.3548(3) 0.0317(12) Uani 0.429(6) 1 d . P B 2
C10 C 0.559(2) 0.2657(4) 0.4560(4) 0.0341(17) Uani 0.55(3) 1 d . P B 2
C32 C 0.3774(15) 0.2292(4) 0.4597(7) 0.0347(14) Uani 0.55(3) 1 d G P B 2
H32 H 0.253373 0.251091 0.438295 0.042 Uiso 0.55(3) 1 calc R P B 2
C30 C 0.3776(9) 0.1606(4) 0.4946(7) 0.0381(16) Uani 0.55(3) 1 d G P B 2
H30 H 0.253669 0.135692 0.497176 0.046 Uiso 0.55(3) 1 calc R P B 2
C28 C 0.5591(14) 0.1286(4) 0.5259(7) 0.053(2) Uani 0.55(3) 1 d G P B 2
H28 H 0.559189 0.081748 0.549817 0.064 Uiso 0.55(3) 1 calc R P B 2
C26 C 0.7404(9) 0.1651(7) 0.5222(7) 0.0514(19) Uani 0.55(3) 1 d G P B 2
H26 H 0.864415 0.143202 0.543578 0.062 Uiso 0.55(3) 1 calc R P B 2
C24 C 0.7402(14) 0.2337(7) 0.4872(6) 0.0390(18) Uani 0.55(3) 1 d G P B 2
H24 H 0.864123 0.258601 0.484697 0.047 Uiso 0.55(3) 1 calc R P B 2
C12 C 0.5841(19) 0.4247(2) 0.2748(5) 0.0263(16) Uani 0.417(19) 1 d . P B 2
C23 C 0.3857(18) 0.4491(4) 0.2703(4) 0.0339(18) Uani 0.417(19) 1 d G P B 2
H23 H 0.298290 0.435425 0.317176 0.041 Uiso 0.417(19) 1 calc R P B 2
C21 C 0.3153(11) 0.4936(6) 0.1973(6) 0.049(2) Uani 0.417(19) 1 d G P B 2
H21 H 0.179715 0.510255 0.194250 0.059 Uiso 0.417(19) 1 calc R P B 2
C19 C 0.4432(12) 0.5136(6) 0.1288(5) 0.042(3) Uani 0.417(19) 1 d G P B 2
H19 H 0.395083 0.543955 0.078865 0.051 Uiso 0.417(19) 1 calc R P B 2
C17 C 0.6416(10) 0.4891(5) 0.1333(6) 0.0468(18) Uani 0.417(19) 1 d G P B 2
H17 H 0.729026 0.502824 0.086406 0.056 Uiso 0.417(19) 1 calc R P B 2
C15 C 0.7120(12) 0.4447(3) 0.2063(7) 0.0403(16) Uani 0.417(19) 1 d G P B 2
H15 H 0.847605 0.427994 0.209332 0.048 Uiso 0.417(19) 1 calc R P B 2
C7A C 0.8534(15) 0.3139(11) 0.3579(17) 0.026(3) Uani 0.38(8) 1 d . P B 1
C7B C 0.8556(9) 0.3332(18) 0.3348(19) 0.044(4) Uani 0.62(8) 1 d . P B 2

loop_
_atom_site_aniso_label
_atom_site_aniso_U_11
_atom_site_aniso_U_22
_atom_site_aniso_U_33
_atom_site_aniso_U_23
_atom_site_aniso_U_13
_atom_site_aniso_U_12
O1 0.0249(6) 0.0775(11) 0.0727(10) -0.0177(8) 0.0026(6) 0.0005(6)
N1 0.0302(7) 0.0469(8) 0.0399(8) 0.0013(6) 0.0078(5) 0.0035(6)
C1 0.0374(9) 0.0571(12) 0.0442(10) -0.0125(8) 0.0048(7) 0.0041(8)
C34 0.0417(9) 0.0585(12) 0.0447(10) 0.0064(9) 0.0154(8) 0.0129(8)
C11 0.011(4) 0.037(3) 0.035(2) 0.0012(18) 0.009(2) -0.001(2)
C33 0.014(3) 0.044(3) 0.034(3) 0.004(2) 0.009(2) -0.002(2)
C31 0.043(4) 0.053(5) 0.036(4) 0.003(3) 0.010(2) -0.015(3)
C29 0.054(4) 0.031(4) 0.045(4) -0.013(3) 0.014(3) -0.011(3)
C27 0.050(4) 0.028(3) 0.052(3) 0.001(3) 0.010(3) 0.001(3)
C25 0.032(3) 0.025(4) 0.042(3) 0.006(2) 0.005(2) 0.014(2)
C35 0.0395(9) 0.0687(14) 0.0465(10) -0.0139(9) 0.0053(8) -0.0011(9)
C38 0.0768(16) 0.0574(14) 0.0734(16) -0.0026(12) 0.0070(12) 0.0266(12)
C37 0.1007(19) 0.0476(12) 0.0610(14) -0.0054(10) 0.0182(13) 0.0030(12)
C36 0.0783(16) 0.0708(15) 0.0541(13) -0.0135(11) 0.0201(11) -0.0271(13)
C13 0.020(3) 0.0356(17) 0.0438(18) -0.0023(13) 0.005(2) 0.0025(19)
C22 0.024(3) 0.040(2) 0.048(2) -0.0020(15) -0.004(2) 0.007(2)
C20 0.052(3) 0.036(2) 0.057(3) 0.002(2) -0.011(2) 0.009(2)
C18 0.089(6) 0.041(4) 0.047(4) 0.010(3) -0.006(4) -0.006(4)
C16 0.063(3) 0.048(3) 0.044(4) 0.003(2) 0.018(2) 0.007(2)
C14 0.031(2) 0.044(2) 0.052(3) 0.003(2) 0.013(2) 0.0117(17)
C2 0.0234(16) 0.0374(16) 0.0343(15) 0.0032(11) 0.0026(10) 0.0000(11)
C4 0.0267(15) 0.039(2) 0.041(2) 0.0006(17) 0.0064(11) 0.0017(12)
C8 0.0437(18) 0.0396(18) 0.049(2) -0.0048(15) 0.0017(14) -0.0040(14)
C9 0.060(3) 0.061(3) 0.038(2) 0.004(2) -0.0006(19) -0.010(2)
C5 0.026(2) 0.040(3) 0.032(2) 0.006(2) 0.0034(15) 0.0013(16)
C3 0.0275(19) 0.037(2) 0.0304(19) 0.0025(15) 0.0035(13) -0.0002(14)
C10 0.028(4) 0.045(2) 0.0282(18) 0.0061(16) 0.000(2) -0.005(3)
C32 0.028(2) 0.044(2) 0.033(2) -0.0025(17) 0.009(2) -0.013(2)
C30 0.045(3) 0.036(3) 0.034(3) -0.0002(19) 0.0059(18) -0.012(2)
C28 0.072(5) 0.036(3) 0.050(4) 0.006(3) -0.008(3) 0.004(3)
C26 0.042(3) 0.048(5) 0.064(4) -0.014(3) 0.003(2) 0.017(3)
C24 0.022(3) 0.049(4) 0.048(3) 0.003(3) 0.012(2) 0.004(3)
C12 0.012(4) 0.033(2) 0.034(3) -0.0027(19) 0.000(2) 0.006(2)
C23 0.011(4) 0.041(3) 0.049(3) -0.001(2) -0.001(3) 0.005(3)
C21 0.039(3) 0.048(5) 0.057(5) -0.008(4) -0.016(3) 0.014(3)
C19 0.056(5) 0.036(5) 0.035(4) -0.001(4) -0.005(4) 0.019(4)
C17 0.066(4) 0.039(3) 0.035(4) 0.002(3) 0.003(3) 0.008(3)
C15 0.045(3) 0.042(3) 0.036(4) 0.001(3) 0.014(3) 0.003(3)
C7A 0.027(2) 0.026(5) 0.026(5) 0.016(3) 0.005(2) 0.000(2)
C7B 0.0276(16) 0.060(8) 0.044(5) 0.000(6) 0.0090(19) 0.001(2)

loop_
_atom_type_symbol
_atom_type_description
_atom_type_scat_dispersion_real
_atom_type_scat_dispersion_imag
_atom_type_scat_source
C C 0.0181 0.0091 'International Tables Vol C Tables 4.2.6.8 and 6.1.1.4'
H H 0.0000 0.0000 'International Tables Vol C Tables 4.2.6.8 and 6.1.1.4'
N N 0.0311 0.0180 'International Tables Vol C Tables 4.2.6.8 and 6.1.1.4'
O O 0.0492 0.0322 'International Tables Vol C Tables 4.2.6.8 and 6.1.1.4'

loop_
_exptl_crystal_face_index_h
_exptl_crystal_face_index_k
_exptl_crystal_face_index_l
_exptl_crystal_face_perp_dist
0 0 -9 0.0873
0 7 -8 0.0851
-1 -3 -8 0.1255
0 -10 -5 0.0620
2 -7 15 0.1219
0 12 -1 0.0437
-2 -10 -3 0.0961
0 12 2 0.0357
0 -12 0 0.0378
-3 -8 4 0.1499
-1 -5 -8 0.1059
1 -4 -9 0.0751
0 10 -5 0.0753
-4 -3 0 0.1583
-1 9 6 0.0733
1 12 -1 0.0491
-2 11 0 0.0644
4 3 -4 0.2586
-1 -2 9 0.1284
0 -2 9 0.1047

loop_
_geom_angle_atom_site_label_1
_geom_angle_atom_site_label_2
_geom_angle_atom_site_label_3
_geom_angle
C35 N1 C34 113.70(16)
C7A N1 C34 119.7(4)
C7A N1 C35 124.6(6)
C7B N1 C34 118.8(3)
C7B N1 C35 126.9(3)
C2 C1 H1A 109.9
C4 C1 H1A 109.9
C4 C1 C2 59.56(17)
C8 C1 H1A 109.9
C8 C1 C2 127.6(2)
C8 C1 C4 131.3(3)
C9 C1 H1B 107.8
C9 C1 C3 126.1(3)
C5 C1 H1B 107.8
C5 C1 C9 137.3(3)
C5 C1 C3 61.8(2)
C3 C1 H1B 107.8
N1 C34 H34A 109.5
N1 C34 H34B 109.5
N1 C34 C38 110.62(18)
H34A C34 H34B 108.1
C38 C34 H34A 109.5
C38 C34 H34B 109.5
C33 C11 C25 120.0
C33 C11 C2 118.0(9)
C25 C11 C2 121.7(9)
C11 C33 H33 120.0
C31 C33 C11 120.0
C31 C33 H33 120.0
C33 C31 H31 120.0
C29 C31 C33 120.0
C29 C31 H31 120.0
C31 C29 H29 120.0
C31 C29 C27 120.0
C27 C29 H29 120.0
C29 C27 H27 120.0
C25 C27 C29 120.0
C25 C27 H27 120.0
C11 C25 H25 120.0
C27 C25 C11 120.0
C27 C25 H25 120.0
N1 C35 H35A 109.6
N1 C35 H35B 109.6
N1 C35 C36 110.30(19)
H35A C35 H35B 108.1
C36 C35 H35A 109.6
C36 C35 H35B 109.6
C34 C38 H38A 109.5
C34 C38 H38B 109.5
C34 C38 C37 110.8(2)
H38A C38 H38B 108.1
C37 C38 H38A 109.5
C37 C38 H38B 109.5
C38 C37 H37A 109.6
C38 C37 H37B 109.6
C38 C37 C36 110.1(2)
H37A C37 H37B 108.2
C36 C37 H37A 109.6
C36 C37 H37B 109.6
C35 C36 H36A 109.4
C35 C36 H36B 109.4
C37 C36 C35 110.95(19)
C37 C36 H36A 109.4
C37 C36 H36B 109.4
H36A C36 H36B 108.0
C22 C13 C14 120.0
C22 C13 C4 115.5(7)
C14 C13 C4 124.5(7)
C13 C22 H22 120.0
C20 C22 C13 120.0
C20 C22 H22 120.0
C22 C20 H20 120.0
C22 C20 C18 120.0
C18 C20 H20 120.0
C20 C18 H18 120.0
C20 C18 C16 120.0
C16 C18 H18 120.0
C18 C16 H16 120.0
C14 C16 C18 120.0
C14 C16 H16 120.0
C13 C14 H14 120.0
C16 C14 C13 120.0
C16 C14 H14 120.0
C11 C2 C1 122.3(4)
C11 C2 C4 122.7(5)
C4 C2 C1 58.00(17)
C7A C2 C1 118.1(6)
C7A C2 C11 105.4(11)
C7A C2 C4 124.4(11)
C1 C4 C13 118.1(3)
C1 C4 C2 62.43(19)
C1 C4 H4 113.4
C13 C4 H4 113.4
C2 C4 C13 126.3(5)
C2 C4 H4 113.4
C1 C8 H8A 109.5
C1 C8 H8B 109.5
C1 C8 H8C 109.5
H8A C8 H8B 109.5
H8A C8 H8C 109.5
H8B C8 H8C 109.5
C1 C9 H9A 109.5
C1 C9 H9B 109.5
C1 C9 H9C 109.5
H9A C9 H9B 109.5
H9A C9 H9C 109.5
H9B C9 H9C 109.5
C1 C5 H5 113.8
C1 C5 C3 63.6(2)
C1 C5 C10 121.1(5)
C3 C5 H5 113.8
C10 C5 H5 113.8
C10 C5 C3 121.7(6)
C5 C3 C1 54.6(2)
C5 C3 C7B 114.3(16)
C12 C3 C1 121.5(4)
C12 C3 C5 120.7(6)
C12 C3 C7B 116.0(15)
C7B C3 C1 115.8(10)
C32 C10 C5 112.2(9)
C32 C10 C24 120.0
C24 C10 C5 127.7(9)
C10 C32 H32 120.0
C30 C32 C10 120.0
C30 C32 H32 120.0
C32 C30 H30 120.0
C32 C30 C28 120.0
C28 C30 H30 120.0
C30 C28 H28 120.0
C26 C28 C30 120.0
C26 C28 H28 120.0
C28 C26 H26 120.0
C24 C26 C28 120.0
C24 C26 H26 120.0
C10 C24 H24 120.0
C26 C24 C10 120.0
C26 C24 H24 120.0
C23 C12 C3 121.5(9)
C23 C12 C15 120.0
C15 C12 C3 118.5(9)
C12 C23 H23 120.0
C12 C23 C21 120.0
C21 C23 H23 120.0
C23 C21 H21 120.0
C23 C21 C19 120.0
C19 C21 H21 120.0
C21 C19 H19 120.0
C17 C19 C21 120.0
C17 C19 H19 120.0
C19 C17 H17 120.0
C19 C17 C15 120.0
C15 C17 H17 120.0
C12 C15 H15 120.0
C17 C15 C12 120.0
C17 C15 H15 120.0
O1 C7A N1 116.3(15)
O1 C7A C2 123.7(8)
N1 C7A C2 117.9(7)
O1 C7B N1 121.8(11)
O1 C7B C3 120.5(7)
N1 C7B C3 117.7(6)

loop_
_geom_bond_atom_site_label_1
_geom_bond_atom_site_label_2
_geom_bond_distance
O1 C7A 1.278(12)
O1 C7B 1.245(9)
N1 C34 1.459(2)
N1 C35 1.456(2)
N1 C7A 1.380(15)
N1 C7B 1.339(10)
C1 H1A 1.0000
C1 H1B 1.0000
C1 C2 1.566(4)
C1 C4 1.498(4)
C1 C8 1.414(4)
C1 C9 1.465(5)
C1 C5 1.427(5)
C1 C3 1.569(4)
C34 H34A 0.9900
C34 H34B 0.9900
C34 C38 1.504(3)
C11 C33 1.3900
C11 C25 1.3900
C11 C2 1.512(6)
C33 H33 0.9500
C33 C31 1.3900
C31 H31 0.9500
C31 C29 1.3900
C29 H29 0.9500
C29 C27 1.3900
C27 H27 0.9500
C27 C25 1.3900
C25 H25 0.9500
C35 H35A 0.9900
C35 H35B 0.9900
C35 C36 1.525(4)
C38 H38A 0.9900
C38 H38B 0.9900
C38 C37 1.515(4)
C37 H37A 0.9900
C37 H37B 0.9900
C37 C36 1.522(4)
C36 H36A 0.9900
C36 H36B 0.9900
C13 C22 1.3900
C13 C14 1.3900
C13 C4 1.528(6)
C22 H22 0.9500
C22 C20 1.3900
C20 H20 0.9500
C20 C18 1.3900
C18 H18 0.9500
C18 C16 1.3900
C16 H16 0.9500
C16 C14 1.3900
C14 H14 0.9500
C2 C4 1.523(4)
C2 C7A 1.480(15)
C4 H4 1.0000
C8 H8A 0.9800
C8 H8B 0.9800
C8 H8C 0.9800
C9 H9A 0.9800
C9 H9B 0.9800
C9 H9C 0.9800
C5 H5 1.0000
C5 C3 1.543(5)
C5 C10 1.540(10)
C3 C12 1.515(5)
C3 C7B 1.546(14)
C10 C32 1.3900
C10 C24 1.3900
C32 H32 0.9500
C32 C30 1.3900
C30 H30 0.9500
C30 C28 1.3900
C28 H28 0.9500
C28 C26 1.3900
C26 H26 0.9500
C26 C24 1.3900
C24 H24 0.9500
C12 C23 1.3900
C12 C15 1.3900
C23 H23 0.9500
C23 C21 1.3900
C21 H21 0.9500
C21 C19 1.3900
C19 H19 0.9500
C19 C17 1.3900
C17 H17 0.9500
C17 C15 1.3900
C15 H15 0.9500

loop_
_exptl_oxdiff_crystal_face_indexfrac_h
_exptl_oxdiff_crystal_face_indexfrac_k
_exptl_oxdiff_crystal_face_indexfrac_l
_exptl_oxdiff_crystal_face_x
_exptl_oxdiff_crystal_face_y
_exptl_oxdiff_crystal_face_z
-0.0205 -0.2298 -9.1686 -0.6927 0.7173 -0.0065
-0.1688 6.6411 -7.7057 -0.1819 0.9781 -0.1016
-1.4816 -2.9529 -8.1140 -0.7348 0.5637 0.3772
-0.3218 -10.4238 -4.8930 -0.9591 -0.1544 0.2633
2.4058 -6.6709 15.3848 0.6920 -1.7071 -0.3899
-0.3412 12.2316 -0.5225 0.6794 0.7167 -0.1572
-1.7148 -10.4055 -2.9764 -0.7801 -0.2328 0.5808
-0.1595 11.7593 2.3904 0.8634 0.4503 -0.1843
-0.2702 -12.2623 -0.2917 -0.7259 -0.6216 0.2945
-2.9163 -7.7119 3.9798 -0.0771 -0.5779 0.8125
-0.9004 -5.0735 -8.0132 -0.8653 0.4113 0.2866
0.5556 -4.2480 -8.6395 -0.9013 0.4292 -0.0590
0.4544 10.3471 -4.9430 0.2219 0.9250 -0.3084
-4.1806 -2.8368 0.3615 -0.0301 0.0379 0.9988
-0.9365 9.2462 5.8729 0.9958 0.0792 0.0450
0.5041 12.1846 -0.6637 0.6445 0.6811 -0.3475
-1.6799 11.2953 -0.2640 0.6788 0.7160 0.1634
4.1771 2.8769 -4.3876 -0.2660 0.2844 -1.0056
-0.9655 -1.5589 9.0092 0.6025 -0.7491 0.2630
-0.0528 -1.8979 9.0966 0.5658 -0.8221 0.0635
